data_7062476
loop_
_publ_author_name
'Zhao, Guo-Hui'
'Zhang, Shi-Hui'
'Yi, Cheng'
'Liu, Tao'
'Meng, Yin-Shan'

_publ_section_title
;
 Construction of spin crossover-fluorescence bifunctional iron(ii)
 complexes with modified bis(pyrazole)pyridine ligands
;
_journal_issue 23
_journal_name_full 'New Journal of Chemistry'
_journal_page_first 10967
_journal_page_last 10972
_journal_paper_doi 10.1039/D3NJ01431B
_journal_volume 47
_journal_year 2023
_chemical_formula_moiety 'C58 H38 Fe N10, 2.627(C H2 Cl2), 2(Cl O4)'
_chemical_formula_sum 'C60.62 H43.26 Cl7.26 Fe N10 O8'
_chemical_formula_weight 1352.84
_space_group_crystal_system triclinic
_space_group_IT_number 2
_space_group_name_Hall '-P 1'
_space_group_name_H-M_alt 'P -1'
_atom_sites_solution_hydrogens geom
_atom_sites_solution_primary dual
_audit_creation_date 2023-04-27
_audit_creation_method
;
Olex2 1.5
(compiled 2021.11.18 svn.ra9532c28 for OlexSys, GUI svn.r6429)
;
_audit_update_record
;
2023-05-01 deposited with the CCDC.	2023-05-09 downloaded from the CCDC.
;
_cell_angle_alpha 96.619(2)
_cell_angle_beta 102.0490(10)
_cell_angle_gamma 113.550(2)
_cell_formula_units_Z 2
_cell_length_a 13.5982(6)
_cell_length_b 14.4074(7)
_cell_length_c 17.2229(8)
_cell_measurement_reflns_used 9842
_cell_measurement_temperature 120.0
_cell_measurement_theta_max 27.47
_cell_measurement_theta_min 2.63
_cell_volume 2949.8(2)
_computing_cell_refinement 'SAINT V8.40A (Bruker, 2019)'
_computing_data_collection 'SAINT V8.38A (Bruker, 2018)'
_computing_data_reduction 'SAINT V8.40A (Bruker, 2019)'
_computing_molecular_graphics 'Olex2 1.5 (Dolomanov et al., 2009)'
_computing_publication_material 'Olex2 1.5 (Dolomanov et al., 2009)'
_computing_structure_refinement 'SHELXL 2018/3 (Sheldrick, 2015)'
_computing_structure_solution 'SHELXT 2014/5 (Sheldrick, 2014)'
_diffrn_ambient_temperature 120.00
_diffrn_measured_fraction_theta_full 0.996
_diffrn_measured_fraction_theta_max 0.995
_diffrn_measurement_device_type 'Bruker APEX-II CCD'
_diffrn_measurement_method '\f and \w scans'
_diffrn_radiation_type MoK\a
_diffrn_radiation_wavelength 0.71073
_diffrn_reflns_av_R_equivalents 0.0341
_diffrn_reflns_av_unetI/netI 0.0244
_diffrn_reflns_Laue_measured_fraction_full 0.996
_diffrn_reflns_Laue_measured_fraction_max 0.995
_diffrn_reflns_limit_h_max 17
_diffrn_reflns_limit_h_min -17
_diffrn_reflns_limit_k_max 18
_diffrn_reflns_limit_k_min -18
_diffrn_reflns_limit_l_max 22
_diffrn_reflns_limit_l_min -20
_diffrn_reflns_number 75707
_diffrn_reflns_point_group_measured_fraction_full 0.996
_diffrn_reflns_point_group_measured_fraction_max 0.995
_diffrn_reflns_theta_full 25.242
_diffrn_reflns_theta_max 27.497
_diffrn_reflns_theta_min 2.213
_diffrn_source_current 1.4
_diffrn_source_power 0.07
_diffrn_source_voltage 50.0
_diffrn_standards_number 0
_exptl_absorpt_coefficient_mu 0.650
_exptl_absorpt_correction_T_max 0.7455
_exptl_absorpt_correction_T_min 0.6700
_exptl_absorpt_correction_type multi-scan
_exptl_absorpt_process_details
;
SADABS-2016/2 (Bruker,2016/2) was used for absorption correction.
wR2(int) was 0.1159 before and 0.0483 after correction.
The Ratio of minimum to maximum transmission is 0.8987.
The \l/2 correction factor is Not present.
;
_exptl_crystal_colour 'metallic dark yellow'
_exptl_crystal_colour_lustre metallic
_exptl_crystal_colour_modifier dark
_exptl_crystal_colour_primary yellow
_exptl_crystal_density_diffrn 1.523
_exptl_crystal_description needle
_exptl_crystal_F_000 1381
_exptl_crystal_size_max 0.3
_exptl_crystal_size_mid 0.27
_exptl_crystal_size_min 0.15
_refine_diff_density_max 1.103
_refine_diff_density_min -0.959
_refine_diff_density_rms 0.062
_refine_ls_extinction_method none
_refine_ls_goodness_of_fit_ref 1.031
_refine_ls_hydrogen_treatment constr
_refine_ls_matrix_type full
_refine_ls_number_parameters 924
_refine_ls_number_reflns 13508
_refine_ls_number_restraints 82
_refine_ls_restrained_S_all 1.039
_refine_ls_R_factor_all 0.0594
_refine_ls_R_factor_gt 0.0486
_refine_ls_shift/su_max 0.001
_refine_ls_shift/su_mean 0.000
_refine_ls_structure_factor_coef Fsqd
_refine_ls_weighting_details 'w=1/[\s^2^(Fo^2^)+(0.0627P)^2^+3.1500P] where P=(Fo^2^+2Fc^2^)/3'
_refine_ls_weighting_scheme calc
_refine_ls_wR_factor_gt 0.1275
_refine_ls_wR_factor_ref 0.1359
_reflns_Friedel_coverage 0.000
_reflns_number_gt 11389
_reflns_number_total 13508
_reflns_threshold_expression 'I > 2\s(I)'
_cod_data_source_file d3nj01431b2.cif
_cod_data_source_block 1_CCDC2
_cod_depositor_comments 'Adding full bibliography for 7062474--7062476.cif.'
_cod_database_code 7062476
_shelx_shelxl_version_number 2018/3
_shelx_space_group_comment
;
The symmetry employed for this shelxl refinement is uniquely defined
by the following loop, which should always be used as a source of
symmetry information in preference to the above space-group names.
They are only intended as comments.
;
_shelx_estimated_absorpt_t_max 0.909
_shelx_estimated_absorpt_t_min 0.829
_olex2_refinement_description
;
1. Fixed Uiso
 At 1.2 times of:
  All C(H) groups, All C(H,H) groups
2. Restrained distances
 Cl4A-C60A = C60A-Cl3A
 1.7 with sigma of 0.02
 Cl2-C59 = C59-Cl1
 1.7 with sigma of 0.01
3. Uiso/Uaniso restraints and constraints
Cl8A \\sim O5A \\sim O6A \\sim O7A \\sim O8A: within 3A with sigma of 0.005 and
sigma for terminal atoms of 0.01 within 3A
Cl3A \\sim Cl4A \\sim C60A: within 3A with sigma of 0.001 and sigma for
terminal atoms of 0.002 within 3A
Uanis(O2A) \\sim Ueq: with sigma of 0.01 and sigma for terminal atoms of 0.02
4. Others
 Sof(Cl5A)=Sof(Cl6A)=Sof(C61A)=Sof(H61C)=Sof(H61D)=1-FVAR(1)
 Sof(Cl5)=Sof(Cl6)=Sof(C61)=Sof(H61A)=Sof(H61B)=FVAR(1)
 Sof(Cl3A)=Sof(Cl4A)=Sof(C60A)=Sof(H60C)=Sof(H60D)=1-FVAR(2)
 Sof(Cl3)=Sof(Cl4)=Sof(C60)=Sof(H60A)=Sof(H60B)=FVAR(2)
 Sof(Cl8A)=Sof(O5A)=Sof(O6A)=Sof(O7A)=Sof(O8A)=1-FVAR(3)
 Sof(Cl8)=Sof(O5)=Sof(O6)=Sof(O7)=Sof(O8)=FVAR(3)
 Sof(O1A)=Sof(O2A)=Sof(O3A)=1-FVAR(4)
 Sof(O1)=Sof(O2)=Sof(O3)=FVAR(4)
 Sof(Cl1)=Sof(Cl2)=Sof(C59)=Sof(H59A)=Sof(H59B)=FVAR(5)
5.a Secondary CH2 refined with riding coordinates:
 C59(H59A,H59B), C60(H60A,H60B), C60A(H60C,H60D), C61(H61A,H61B), C61A(H61C,
 H61D)
5.b Aromatic/amide H refined with riding coordinates:
 C1(H1), C3(H3), C4(H4), C5(H5), C10(H10), C11(H11), C12(H12), C15(H15),
 C16(H16), C17(H17), C18(H18), C20(H20), C23(H23), C24(H24), C25(H25), C26(H26),
  C27(H27), C28(H28), C29(H29), C30(H30), C32(H32), C33(H33), C34(H34),
 C39(H39), C40(H40), C41(H41), C44(H44), C45(H45), C46(H46), C47(H47), C49(H49),
  C52(H52), C53(H53), C54(H54), C55(H55), C56(H56), C57(H57), C58(H58)
;
_olex2_submission_special_instructions 'No special instructions were received'

loop_
_space_group_symop_operation_xyz
'x, y, z'
'-x, -y, -z'

loop_
_atom_site_label
_atom_site_type_symbol
_atom_site_fract_x
_atom_site_fract_y
_atom_site_fract_z
_atom_site_U_iso_or_equiv
_atom_site_adp_type
_atom_site_occupancy
_atom_site_site_symmetry_order
_atom_site_calc_flag
_atom_site_refinement_flags_posn
_atom_site_refinement_flags_adp
_atom_site_refinement_flags_occupancy
_atom_site_disorder_assembly
_atom_site_disorder_group
Fe1 Fe 0.34029(3) 0.64955(2) 0.72330(2) 0.02709(9) Uani 1 1 d . . . . .
N1 N 0.29547(15) 0.74850(14) 0.76470(11) 0.0274(4) Uani 1 1 d . . . . .
N2 N 0.47779(15) 0.77787(14) 0.73911(11) 0.0260(4) Uani 1 1 d . . . . .
N3 N 0.18885(17) 0.55650(15) 0.72657(14) 0.0381(5) Uani 1 1 d . . . . .
N4 N 0.38275(15) 0.55323(14) 0.67348(11) 0.0270(4) Uani 1 1 d . . . . .
N5 N 0.41264(16) 0.61672(14) 0.82083(12) 0.0299(4) Uani 1 1 d . . . . .
N6 N 0.28117(15) 0.64671(14) 0.60858(12) 0.0312(4) Uani 1 1 d . . . . .
N7 N 0.46700(14) 0.86544(13) 0.76822(11) 0.0249(4) Uani 1 1 d . . . . .
N8 N 0.13159(16) 0.61028(15) 0.74852(13) 0.0337(4) Uani 1 1 d . . . . .
N9 N 0.45684(16) 0.54890(14) 0.80171(12) 0.0302(4) Uani 1 1 d . . . . .
N10 N 0.30036(16) 0.58051(14) 0.55610(12) 0.0299(4) Uani 1 1 d . . . . .
C1 C -0.1552(2) 1.2213(2) 0.98076(16) 0.0394(6) Uani 1 1 d . . . . .
H1 H -0.179597 1.271753 0.997199 0.047 Uiso 1 1 calc R U . . .
C2 C -0.22159(19) 1.11486(19) 0.97881(14) 0.0337(5) Uani 1 1 d . . . . .
C3 C -0.3205(2) 1.0813(2) 1.00204(15) 0.0367(5) Uani 1 1 d . . . . .
H3 H -0.347135 1.130217 1.017892 0.044 Uiso 1 1 calc R U . . .
C4 C -0.3804(2) 0.9779(2) 1.00230(15) 0.0376(5) Uani 1 1 d . . . . .
H4 H -0.446319 0.957046 1.019721 0.045 Uiso 1 1 calc R U . . .
C5 C -0.34501(19) 0.9045(2) 0.97738(15) 0.0357(5) Uani 1 1 d . . . . .
H5 H -0.386363 0.833874 0.978379 0.043 Uiso 1 1 calc R U . . .
C6 C -0.24895(18) 0.93393(18) 0.95086(14) 0.0306(5) Uani 1 1 d . . . . .
C7 C -0.18485(18) 1.03969(18) 0.95279(13) 0.0288(4) Uani 1 1 d . . . . .
C8 C -0.08472(18) 1.07127(17) 0.92847(13) 0.0290(4) Uani 1 1 d . . . . .
C9 C -0.01960(19) 1.17798(18) 0.93330(15) 0.0336(5) Uani 1 1 d . . . . .
C10 C -0.0587(2) 1.25185(19) 0.95979(17) 0.0390(6) Uani 1 1 d . . . . .
H10 H -0.015813 1.323444 0.962588 0.047 Uiso 1 1 calc R U . . .
C11 C -0.21327(19) 0.85929(18) 0.92020(14) 0.0325(5) Uani 1 1 d . . . . .
H11 H -0.256194 0.787793 0.917731 0.039 Uiso 1 1 calc R U . . .
C12 C -0.12026(19) 0.88851(18) 0.89489(14) 0.0315(5) Uani 1 1 d . . . . .
H12 H -0.100268 0.836785 0.873758 0.038 Uiso 1 1 calc R U . . .
C13 C -0.05038(18) 0.99556(17) 0.89890(13) 0.0289(4) Uani 1 1 d . . . . .
C14 C 0.05063(18) 1.02922(18) 0.87596(14) 0.0311(5) Uani 1 1 d . . . . .
C15 C 0.1140(2) 1.13563(19) 0.88359(16) 0.0370(5) Uani 1 1 d . . . . .
H15 H 0.182332 1.158312 0.869310 0.044 Uiso 1 1 calc R U . . .
C16 C 0.0802(2) 1.20838(19) 0.91116(16) 0.0379(5) Uani 1 1 d . . . . .
H16 H 0.125147 1.279907 0.915207 0.045 Uiso 1 1 calc R U . . .
C17 C 0.08837(19) 0.95351(19) 0.84687(14) 0.0325(5) Uani 1 1 d . . . . .
H17 H 0.040557 0.882511 0.842086 0.039 Uiso 1 1 calc R U . . .
C18 C 0.18310(19) 0.97364(19) 0.82628(15) 0.0336(5) Uani 1 1 d . . . . .
H18 H 0.229742 1.043565 0.826760 0.040 Uiso 1 1 calc R U . . .
C19 C 0.21880(19) 0.89421(18) 0.80314(14) 0.0306(5) Uani 1 1 d . . . . .
C20 C 0.14805(18) 0.78751(18) 0.78822(15) 0.0319(5) Uani 1 1 d . . . . .
H20 H 0.073378 0.763849 0.791538 0.038 Uiso 1 1 calc R U . . .
C21 C 0.19013(18) 0.71875(17) 0.76876(14) 0.0294(4) Uani 1 1 d . . . . .
C22 C 0.36237(17) 0.85022(16) 0.77800(13) 0.0251(4) Uani 1 1 d . . . . .
C23 C 0.32823(18) 0.92561(17) 0.79659(13) 0.0286(4) Uani 1 1 d . . . . .
H23 H 0.377198 0.997060 0.804795 0.034 Uiso 1 1 calc R U . . .
C24 C 0.0272(2) 0.5448(2) 0.74886(18) 0.0419(6) Uani 1 1 d . . . . .
H24 H -0.027813 0.563710 0.761788 0.050 Uiso 1 1 calc R U . . .
C25 C 0.0165(2) 0.4468(2) 0.7271(2) 0.0545(8) Uani 1 1 d . . . . .
H25 H -0.046889 0.383757 0.722374 0.065 Uiso 1 1 calc R U . . .
C26 C 0.1180(2) 0.4574(2) 0.7132(2) 0.0553(8) Uani 1 1 d . . . . .
H26 H 0.133801 0.400988 0.696289 0.066 Uiso 1 1 calc R U . . .
C27 C 0.58283(17) 0.81142(18) 0.73722(13) 0.0284(4) Uani 1 1 d . . . . .
H27 H 0.615038 0.768041 0.719819 0.034 Uiso 1 1 calc R U . . .
C28 C 0.64041(18) 0.91969(18) 0.76438(14) 0.0309(5) Uani 1 1 d . . . . .
H28 H 0.716401 0.961986 0.768220 0.037 Uiso 1 1 calc R U . . .
C29 C 0.56536(17) 0.95218(17) 0.78422(13) 0.0277(4) Uani 1 1 d . . . . .
H29 H 0.579047 1.021531 0.805051 0.033 Uiso 1 1 calc R U . . .
C30 C 0.7245(2) -0.0231(2) 0.45738(17) 0.0420(6) Uani 1 1 d . . . . .
H30 H 0.743568 -0.069135 0.426576 0.050 Uiso 1 1 calc R U . . .
C31 C 0.7804(2) 0.0169(2) 0.54266(17) 0.0384(5) Uani 1 1 d . . . . .
C32 C 0.8626(2) -0.0097(2) 0.58249(19) 0.0503(7) Uani 1 1 d . . . . .
H32 H 0.883397 -0.054928 0.552430 0.060 Uiso 1 1 calc R U . . .
C33 C 0.9138(2) 0.0285(3) 0.6646(2) 0.0539(7) Uani 1 1 d . . . . .
H33 H 0.968977 0.008869 0.690699 0.065 Uiso 1 1 calc R U . . .
C34 C 0.8859(2) 0.0952(2) 0.70957(18) 0.0444(6) Uani 1 1 d . . . . .
H34 H 0.922591 0.121491 0.766132 0.053 Uiso 1 1 calc R U . . .
C35 C 0.8042(2) 0.12437(19) 0.67278(15) 0.0349(5) Uani 1 1 d . . . . .
C36 C 0.75064(19) 0.08508(18) 0.58819(15) 0.0317(5) Uani 1 1 d . . . . .
C37 C 0.66643(19) 0.11315(17) 0.54934(14) 0.0288(4) Uani 1 1 d . . . . .
C38 C 0.6137(2) 0.07217(17) 0.46469(14) 0.0311(5) Uani 1 1 d . . . . .
C39 C 0.6452(2) 0.00352(19) 0.42028(15) 0.0368(5) Uani 1 1 d . . . . .
H39 H 0.609651 -0.023752 0.363649 0.044 Uiso 1 1 calc R U . . .
C40 C 0.7706(2) 0.19095(19) 0.71751(15) 0.0359(5) Uani 1 1 d . . . . .
H40 H 0.804710 0.216346 0.774450 0.043 Uiso 1 1 calc R U . . .
C41 C 0.6912(2) 0.21880(18) 0.68060(14) 0.0339(5) Uani 1 1 d . . . . .
H41 H 0.672060 0.264110 0.712153 0.041 Uiso 1 1 calc R U . . .
C42 C 0.63546(19) 0.18105(17) 0.59463(14) 0.0293(4) Uani 1 1 d . . . . .
C43 C 0.5536(2) 0.20944(17) 0.55331(14) 0.0303(5) Uani 1 1 d . . . . .
C44 C 0.5020(2) 0.16592(18) 0.47009(14) 0.0335(5) Uani 1 1 d . . . . .
H44 H 0.445892 0.183445 0.442489 0.040 Uiso 1 1 calc R U . . .
C45 C 0.5303(2) 0.09871(18) 0.42739(14) 0.0335(5) Uani 1 1 d . . . . .
H45 H 0.492381 0.069627 0.371239 0.040 Uiso 1 1 calc R U . . .
C46 C 0.5240(2) 0.28427(18) 0.59577(15) 0.0328(5) Uani 1 1 d . . . . .
H46 H 0.543308 0.297267 0.653534 0.039 Uiso 1 1 calc R U . . .
C47 C 0.4717(2) 0.33566(18) 0.55913(15) 0.0332(5) Uani 1 1 d . . . . .
H47 H 0.451851 0.321774 0.501333 0.040 Uiso 1 1 calc R U . . .
C48 C 0.44276(19) 0.41126(16) 0.60054(14) 0.0291(4) Uani 1 1 d . . . . .
C49 C 0.46996(19) 0.43962(17) 0.68557(14) 0.0307(5) Uani 1 1 d . . . . .
H49 H 0.509224 0.410555 0.719269 0.037 Uiso 1 1 calc R U . . .
C50 C 0.43808(18) 0.51074(17) 0.71869(14) 0.0282(4) Uani 1 1 d . . . . .
C51 C 0.35784(18) 0.52743(16) 0.59220(14) 0.0283(4) Uani 1 1 d . . . . .
C52 C 0.38548(19) 0.45669(17) 0.55262(14) 0.0301(5) Uani 1 1 d . . . . .
H52 H 0.366503 0.439160 0.494866 0.036 Uiso 1 1 calc R U . . .
C53 C 0.5115(2) 0.53240(19) 0.86998(15) 0.0374(5) Uani 1 1 d . . . . .
H53 H 0.548720 0.488822 0.872372 0.045 Uiso 1 1 calc R U . . .
C54 C 0.5032(2) 0.5903(2) 0.93483(16) 0.0403(6) Uani 1 1 d . . . . .
H54 H 0.533353 0.595245 0.990948 0.048 Uiso 1 1 calc R U . . .
C55 C 0.4407(2) 0.64073(18) 0.90124(15) 0.0359(5) Uani 1 1 d . . . . .
H55 H 0.421210 0.686207 0.932256 0.043 Uiso 1 1 calc R U . . .
C56 C 0.22045(19) 0.68202(19) 0.56115(16) 0.0371(5) Uani 1 1 d . . . . .
H56 H 0.194652 0.730086 0.580417 0.045 Uiso 1 1 calc R U . . .
C57 C 0.1994(2) 0.6390(2) 0.47888(17) 0.0403(6) Uani 1 1 d . . . . .
H57 H 0.157380 0.651603 0.433381 0.048 Uiso 1 1 calc R U . . .
C58 C 0.2514(2) 0.57537(19) 0.47714(15) 0.0365(5) Uani 1 1 d . . . . .
H58 H 0.253193 0.535307 0.430058 0.044 Uiso 1 1 calc R U . . .
Cl1 Cl 0.15352(18) 0.23045(15) 0.60806(12) 0.0906(6) Uani 0.627(3) 1 d D . P . .
Cl2 Cl 0.25080(13) 0.31221(11) 0.77753(11) 0.0737(5) Uani 0.627(3) 1 d D . P . .
C59 C 0.2165(4) 0.2165(3) 0.6927(3) 0.0538(12) Uani 0.627(3) 1 d D . P . .
H59A H 0.286095 0.213304 0.686779 0.065 Uiso 0.627(3) 1 calc R U P . .
H59B H 0.168447 0.148883 0.702510 0.065 Uiso 0.627(3) 1 calc R U P . .
Cl3 Cl 0.76803(17) 0.49339(11) 1.00677(12) 0.1015(7) Uani 0.831(3) 1 d . . P A 1
Cl4 Cl 0.89756(11) 0.47376(10) 0.89982(7) 0.0697(4) Uani 0.831(3) 1 d . . P A 1
C60 C 0.7973(5) 0.5139(5) 0.9187(4) 0.0744(15) Uani 0.831(3) 1 d . . P A 1
H60A H 0.824641 0.588873 0.919449 0.089 Uiso 0.831(3) 1 calc R U P A 1
H60B H 0.727702 0.476192 0.873559 0.089 Uiso 0.831(3) 1 calc R U P A 1
Cl3A Cl 0.8216(6) 0.4909(6) 1.0527(5) 0.0769(18) Uani 0.169(3) 1 d D U P A 2
Cl4A Cl 0.8130(8) 0.5406(8) 0.8871(6) 0.099(2) Uani 0.169(3) 1 d D U P A 2
C60A C 0.817(2) 0.4578(18) 0.9492(11) 0.089(2) Uani 0.169(3) 1 d D U P A 2
H60C H 0.883347 0.445303 0.948376 0.106 Uiso 0.169(3) 1 calc R U P A 2
H60D H 0.750525 0.390704 0.924304 0.106 Uiso 0.169(3) 1 calc R U P A 2
Cl5 Cl 1.05728(12) 0.34432(12) 0.42907(13) 0.0727(6) Uani 0.601(3) 1 d . . P B 1
Cl6 Cl 0.9318(3) 0.1240(2) 0.40173(18) 0.0500(5) Uani 0.601(3) 1 d . . P B 1
C61 C 1.0523(4) 0.2233(4) 0.3941(5) 0.0545(14) Uani 0.601(3) 1 d . . P B 1
H61A H 1.053982 0.215873 0.336571 0.065 Uiso 0.601(3) 1 calc R U P B 1
H61B H 1.118583 0.218474 0.426589 0.065 Uiso 0.601(3) 1 calc R U P B 1
Cl5A Cl 1.0692(2) 0.3430(2) 0.5242(2) 0.1011(13) Uani 0.399(3) 1 d . . P B 2
Cl6A Cl 0.9521(6) 0.1541(5) 0.4048(5) 0.108(2) Uani 0.399(3) 1 d . . P B 2
C61A C 1.0718(11) 0.2679(11) 0.4399(8) 0.097(5) Uani 0.399(3) 1 d . . P B 2
H61C H 1.080239 0.307197 0.396287 0.116 Uiso 0.399(3) 1 calc R U P B 2
H61D H 1.137012 0.252243 0.454155 0.116 Uiso 0.399(3) 1 calc R U P B 2
Cl7 Cl 0.50023(6) 0.23491(5) 0.84005(4) 0.04318(15) Uani 1 1 d . . . . .
O1 O 0.4492(11) 0.2502(8) 0.8961(6) 0.119(3) Uani 0.636(17) 1 d . . P C 1
O1A O 0.4170(8) 0.2677(9) 0.8658(8) 0.064(3) Uani 0.364(17) 1 d . . P C 2
O2 O 0.4158(6) 0.1619(6) 0.7665(5) 0.070(2) Uani 0.636(17) 1 d . . P C 1
O2A O 0.464(2) 0.1591(10) 0.7774(11) 0.123(7) Uani 0.364(17) 1 d . U P C 2
O3 O 0.5672(6) 0.1840(4) 0.8685(6) 0.092(3) Uani 0.636(17) 1 d . . P C 1
O3A O 0.5556(11) 0.2210(15) 0.9149(9) 0.102(5) Uani 0.364(17) 1 d . . P C 2
O4 O 0.5684(2) 0.32701(15) 0.81953(14) 0.0561(5) Uani 1 1 d . . . . .
Cl8 Cl 0.75718(13) 0.62162(12) 0.72616(11) 0.0320(6) Uani 0.766(15) 1 d . . P D 1
O5 O 0.7005(4) 0.6352(5) 0.7848(4) 0.0454(11) Uani 0.766(15) 1 d . . P D 1
O6 O 0.7409(5) 0.5161(4) 0.7069(3) 0.0538(11) Uani 0.766(15) 1 d . . P D 1
O7 O 0.8749(4) 0.6864(4) 0.7595(4) 0.0512(11) Uani 0.766(15) 1 d . . P D 1
O8 O 0.7113(5) 0.6468(4) 0.6520(3) 0.0655(13) Uani 0.766(15) 1 d . . P D 1
Cl8A Cl 0.7641(8) 0.6458(17) 0.7101(13) 0.106(4) Uani 0.234(15) 1 d . U P D 2
O5A O 0.718(2) 0.638(3) 0.783(2) 0.100(5) Uani 0.234(15) 1 d . U P D 2
O6A O 0.743(2) 0.532(2) 0.6877(18) 0.106(5) Uani 0.234(15) 1 d . U P D 2
O7A O 0.883(2) 0.703(2) 0.7429(19) 0.105(5) Uani 0.234(15) 1 d . U P D 2
O8A O 0.721(2) 0.684(2) 0.6507(19) 0.110(5) Uani 0.234(15) 1 d . U P D 2

loop_
_atom_site_aniso_label
_atom_site_aniso_U_11
_atom_site_aniso_U_22
_atom_site_aniso_U_33
_atom_site_aniso_U_23
_atom_site_aniso_U_13
_atom_site_aniso_U_12
Fe1 0.02535(16) 0.02304(16) 0.03509(18) 0.00182(12) 0.01219(13) 0.01212(12)
N1 0.0238(8) 0.0263(9) 0.0334(10) 0.0022(7) 0.0106(7) 0.0120(7)
N2 0.0272(9) 0.0268(9) 0.0291(9) 0.0047(7) 0.0099(7) 0.0161(7)
N3 0.0340(10) 0.0265(10) 0.0545(13) 0.0001(9) 0.0200(9) 0.0126(8)
N4 0.0262(9) 0.0229(8) 0.0330(10) 0.0037(7) 0.0117(7) 0.0110(7)
N5 0.0351(10) 0.0243(9) 0.0371(10) 0.0059(8) 0.0193(8) 0.0153(8)
N6 0.0261(9) 0.0270(9) 0.0402(11) -0.0004(8) 0.0080(8) 0.0139(8)
N7 0.0232(8) 0.0240(8) 0.0284(9) 0.0025(7) 0.0079(7) 0.0117(7)
N8 0.0261(9) 0.0275(9) 0.0468(12) 0.0004(8) 0.0148(8) 0.0108(8)
N9 0.0372(10) 0.0275(9) 0.0335(10) 0.0070(8) 0.0165(8) 0.0184(8)
N10 0.0301(9) 0.0265(9) 0.0334(10) 0.0023(7) 0.0084(8) 0.0139(8)
C1 0.0401(13) 0.0375(13) 0.0466(14) -0.0009(11) 0.0098(11) 0.0268(11)
C2 0.0325(11) 0.0398(13) 0.0322(12) 0.0002(9) 0.0039(9) 0.0236(10)
C3 0.0342(12) 0.0474(14) 0.0362(12) 0.0018(10) 0.0079(10) 0.0282(11)
C4 0.0288(11) 0.0503(15) 0.0381(13) 0.0042(11) 0.0088(10) 0.0234(11)
C5 0.0285(11) 0.0392(13) 0.0372(13) 0.0023(10) 0.0049(9) 0.0163(10)
C6 0.0263(10) 0.0346(12) 0.0296(11) -0.0011(9) 0.0025(8) 0.0168(9)
C7 0.0278(10) 0.0357(11) 0.0246(10) -0.0018(8) 0.0019(8) 0.0204(9)
C8 0.0269(10) 0.0327(11) 0.0269(10) -0.0023(8) 0.0012(8) 0.0179(9)
C9 0.0312(11) 0.0326(12) 0.0371(12) -0.0010(9) 0.0044(9) 0.0190(10)
C10 0.0378(13) 0.0305(12) 0.0498(15) 0.0001(10) 0.0084(11) 0.0201(10)
C11 0.0301(11) 0.0312(11) 0.0342(12) -0.0012(9) 0.0039(9) 0.0163(9)
C12 0.0309(11) 0.0306(11) 0.0331(11) -0.0028(9) 0.0042(9) 0.0182(9)
C13 0.0274(10) 0.0313(11) 0.0287(11) -0.0023(9) 0.0024(8) 0.0186(9)
C14 0.0287(11) 0.0337(11) 0.0321(11) -0.0013(9) 0.0046(9) 0.0190(9)
C15 0.0286(11) 0.0370(13) 0.0467(14) 0.0029(10) 0.0105(10) 0.0172(10)
C16 0.0328(12) 0.0290(11) 0.0497(15) 0.0005(10) 0.0099(11) 0.0142(10)
C17 0.0302(11) 0.0335(12) 0.0352(12) -0.0004(9) 0.0064(9) 0.0187(10)
C18 0.0320(11) 0.0309(11) 0.0406(13) 0.0013(9) 0.0094(10) 0.0183(10)
C19 0.0296(11) 0.0324(11) 0.0321(11) 0.0007(9) 0.0087(9) 0.0175(9)
C20 0.0242(10) 0.0332(11) 0.0388(12) 0.0008(9) 0.0111(9) 0.0138(9)
C21 0.0240(10) 0.0275(11) 0.0347(11) 0.0014(9) 0.0104(9) 0.0097(8)
C22 0.0248(10) 0.0254(10) 0.0257(10) 0.0023(8) 0.0074(8) 0.0122(8)
C23 0.0290(10) 0.0269(10) 0.0311(11) 0.0023(8) 0.0095(9) 0.0141(9)
C24 0.0278(11) 0.0360(13) 0.0562(16) 0.0017(11) 0.0175(11) 0.0076(10)
C25 0.0398(14) 0.0328(13) 0.080(2) -0.0007(13) 0.0286(15) 0.0032(11)
C26 0.0461(15) 0.0257(12) 0.088(2) -0.0029(13) 0.0325(16) 0.0074(11)
C27 0.0246(10) 0.0354(11) 0.0304(11) 0.0089(9) 0.0093(8) 0.0170(9)
C28 0.0229(10) 0.0368(12) 0.0311(11) 0.0080(9) 0.0051(8) 0.0122(9)
C29 0.0243(10) 0.0268(10) 0.0267(10) 0.0038(8) 0.0044(8) 0.0078(8)
C30 0.0470(14) 0.0402(14) 0.0463(14) 0.0015(11) 0.0179(12) 0.0262(12)
C31 0.0368(12) 0.0370(13) 0.0469(14) 0.0066(11) 0.0140(11) 0.0212(11)
C32 0.0466(15) 0.0580(18) 0.0580(18) 0.0091(14) 0.0139(13) 0.0359(14)
C33 0.0436(15) 0.068(2) 0.0617(19) 0.0166(15) 0.0110(13) 0.0372(15)
C34 0.0362(13) 0.0537(16) 0.0436(14) 0.0135(12) 0.0074(11) 0.0209(12)
C35 0.0326(11) 0.0350(12) 0.0373(12) 0.0112(10) 0.0111(10) 0.0136(10)
C36 0.0313(11) 0.0295(11) 0.0373(12) 0.0091(9) 0.0131(9) 0.0143(9)
C37 0.0332(11) 0.0251(10) 0.0303(11) 0.0058(8) 0.0107(9) 0.0140(9)
C38 0.0384(12) 0.0271(11) 0.0320(11) 0.0060(9) 0.0126(9) 0.0174(9)
C39 0.0453(13) 0.0345(12) 0.0337(12) 0.0012(10) 0.0136(10) 0.0211(11)
C40 0.0377(12) 0.0354(12) 0.0298(12) 0.0058(9) 0.0071(10) 0.0126(10)
C41 0.0422(13) 0.0299(11) 0.0309(12) 0.0042(9) 0.0123(10) 0.0165(10)
C42 0.0361(11) 0.0254(10) 0.0291(11) 0.0057(8) 0.0113(9) 0.0153(9)
C43 0.0386(12) 0.0275(11) 0.0304(11) 0.0059(9) 0.0136(9) 0.0181(9)
C44 0.0410(12) 0.0336(12) 0.0328(12) 0.0074(9) 0.0102(10) 0.0229(10)
C45 0.0441(13) 0.0330(12) 0.0263(11) 0.0035(9) 0.0094(9) 0.0207(10)
C46 0.0401(12) 0.0299(11) 0.0319(12) 0.0026(9) 0.0135(10) 0.0182(10)
C47 0.0423(13) 0.0300(11) 0.0347(12) 0.0054(9) 0.0172(10) 0.0204(10)
C48 0.0324(11) 0.0230(10) 0.0360(12) 0.0055(9) 0.0150(9) 0.0137(9)
C49 0.0355(11) 0.0264(10) 0.0369(12) 0.0081(9) 0.0157(9) 0.0170(9)
C50 0.0312(11) 0.0246(10) 0.0320(11) 0.0059(8) 0.0145(9) 0.0126(9)
C51 0.0260(10) 0.0238(10) 0.0363(12) 0.0044(9) 0.0113(9) 0.0113(8)
C52 0.0328(11) 0.0250(10) 0.0345(12) 0.0037(9) 0.0138(9) 0.0131(9)
C53 0.0513(14) 0.0362(12) 0.0357(13) 0.0125(10) 0.0181(11) 0.0260(11)
C54 0.0578(16) 0.0365(13) 0.0339(13) 0.0105(10) 0.0196(11) 0.0237(12)
C55 0.0467(14) 0.0282(11) 0.0382(13) 0.0066(9) 0.0235(11) 0.0162(10)
C56 0.0285(11) 0.0336(12) 0.0488(14) 0.0048(10) 0.0063(10) 0.0166(10)
C57 0.0329(12) 0.0381(13) 0.0444(14) 0.0043(11) 0.0011(10) 0.0162(10)
C58 0.0316(11) 0.0346(12) 0.0370(13) 0.0017(10) 0.0052(10) 0.0120(10)
Cl1 0.1138(15) 0.0825(12) 0.0874(12) 0.0093(9) 0.0362(11) 0.0531(11)
Cl2 0.0689(9) 0.0560(8) 0.0990(12) 0.0398(8) 0.0246(8) 0.0232(7)
C59 0.054(3) 0.031(2) 0.072(3) 0.003(2) 0.012(2) 0.020(2)
Cl3 0.1158(13) 0.0630(7) 0.1009(12) -0.0048(8) 0.0732(11) -0.0004(8)
Cl4 0.0891(8) 0.0818(8) 0.0694(7) 0.0306(6) 0.0358(6) 0.0575(7)
C60 0.053(3) 0.087(4) 0.079(4) 0.019(3) 0.019(2) 0.027(3)
Cl3A 0.076(3) 0.076(3) 0.085(4) 0.034(3) 0.026(3) 0.034(3)
Cl4A 0.087(4) 0.093(4) 0.104(5) 0.029(3) 0.016(3) 0.029(3)
C60A 0.082(4) 0.084(4) 0.095(4) 0.032(3) 0.020(3) 0.031(3)
Cl5 0.0495(8) 0.0430(8) 0.1210(16) 0.0179(8) 0.0269(8) 0.0143(6)
Cl6 0.0406(9) 0.0491(11) 0.0607(11) 0.0160(9) 0.0174(8) 0.0173(8)
C61 0.039(3) 0.047(3) 0.088(4) 0.029(3) 0.030(3) 0.019(2)
Cl5A 0.0625(15) 0.0798(19) 0.133(3) -0.0134(17) 0.0258(16) 0.0145(13)
Cl6A 0.080(4) 0.096(4) 0.122(4) -0.024(3) -0.004(2) 0.041(3)
C61A 0.083(8) 0.091(10) 0.083(8) -0.008(7) 0.043(7) 0.003(7)
Cl7 0.0562(4) 0.0334(3) 0.0415(3) 0.0100(2) 0.0192(3) 0.0179(3)
O1 0.176(9) 0.145(6) 0.090(6) 0.044(5) 0.096(6) 0.090(6)
O1A 0.065(5) 0.074(6) 0.067(6) 0.016(4) 0.034(4) 0.035(4)
O2 0.077(4) 0.044(3) 0.060(3) -0.005(2) -0.011(3) 0.016(3)
O2A 0.190(15) 0.036(5) 0.104(11) -0.019(6) 0.103(10) -0.011(7)
O3 0.116(5) 0.056(3) 0.104(6) 0.030(3) -0.008(4) 0.053(3)
O3A 0.153(9) 0.143(11) 0.095(8) 0.087(9) 0.077(7) 0.110(9)
O4 0.0733(14) 0.0350(10) 0.0610(13) 0.0190(9) 0.0203(11) 0.0217(10)
Cl8 0.0216(6) 0.0310(7) 0.0374(8) -0.0025(5) 0.0089(4) 0.0079(4)
O5 0.033(2) 0.0478(19) 0.0512(19) -0.0101(14) 0.0167(15) 0.0170(16)
O6 0.060(2) 0.0339(17) 0.063(2) -0.0062(14) 0.0241(17) 0.0181(14)
O7 0.0210(16) 0.0446(19) 0.074(3) -0.0108(15) 0.0113(14) 0.0084(14)
O8 0.060(2) 0.074(3) 0.052(2) 0.020(2) 0.0047(18) 0.022(2)
Cl8A 0.056(3) 0.099(7) 0.116(7) -0.061(5) 0.039(5) 0.002(4)
O5A 0.050(6) 0.098(8) 0.118(8) -0.055(6) 0.040(6) 0.011(5)
O6A 0.063(5) 0.097(8) 0.119(9) -0.057(6) 0.037(6) 0.011(6)
O7A 0.051(5) 0.101(8) 0.119(9) -0.052(7) 0.034(6) 0.005(6)
O8A 0.061(5) 0.104(8) 0.124(9) -0.045(7) 0.031(6) 0.013(6)

loop_
_atom_type_symbol
_atom_type_description
_atom_type_scat_dispersion_real
_atom_type_scat_dispersion_imag
_atom_type_scat_source
C C 0.0033 0.0016 'International Tables Vol C Tables 4.2.6.8 and 6.1.1.4'
H H 0.0000 0.0000 'International Tables Vol C Tables 4.2.6.8 and 6.1.1.4'
Cl Cl 0.1484 0.1585 'International Tables Vol C Tables 4.2.6.8 and 6.1.1.4'
Fe Fe 0.3463 0.8444 'International Tables Vol C Tables 4.2.6.8 and 6.1.1.4'
N N 0.0061 0.0033 'International Tables Vol C Tables 4.2.6.8 and 6.1.1.4'
O O 0.0106 0.0060 'International Tables Vol C Tables 4.2.6.8 and 6.1.1.4'

loop_
_geom_angle_atom_site_label_1
_geom_angle_atom_site_label_2
_geom_angle_atom_site_label_3
_geom_angle
_geom_angle_site_symmetry_1
_geom_angle_site_symmetry_3
_geom_angle_publ_flag
N1 Fe1 N2 80.18(7) . . ?
N1 Fe1 N3 80.01(8) . . ?
N1 Fe1 N4 175.32(8) . . ?
N1 Fe1 N5 104.37(8) . . ?
N1 Fe1 N6 95.17(8) . . ?
N2 Fe1 N3 160.07(8) . . ?
N4 Fe1 N2 98.97(7) . . ?
N4 Fe1 N3 100.95(8) . . ?
N4 Fe1 N5 80.20(8) . . ?
N4 Fe1 N6 80.28(8) . . ?
N5 Fe1 N2 90.08(8) . . ?
N5 Fe1 N3 92.74(9) . . ?
N6 Fe1 N2 93.75(8) . . ?
N6 Fe1 N3 90.15(9) . . ?
N6 Fe1 N5 160.46(7) . . ?
C21 N1 Fe1 120.14(15) . . ?
C22 N1 Fe1 120.22(14) . . ?
C22 N1 C21 118.79(18) . . ?
N7 N2 Fe1 112.19(13) . . ?
C27 N2 Fe1 142.24(15) . . ?
C27 N2 N7 105.33(17) . . ?
N8 N3 Fe1 112.35(14) . . ?
C26 N3 Fe1 142.71(18) . . ?
C26 N3 N8 104.9(2) . . ?
C50 N4 Fe1 120.50(15) . . ?
C50 N4 C51 119.45(18) . . ?
C51 N4 Fe1 120.04(15) . . ?
N9 N5 Fe1 112.20(14) . . ?
C55 N5 Fe1 142.50(16) . . ?
C55 N5 N9 105.16(19) . . ?
N10 N6 Fe1 112.84(14) . . ?
C56 N6 Fe1 141.76(17) . . ?
C56 N6 N10 105.2(2) . . ?
N2 N7 C22 116.59(17) . . ?
C29 N7 N2 111.04(17) . . ?
C29 N7 C22 132.34(18) . . ?
N3 N8 C21 116.45(18) . . ?
C24 N8 N3 111.25(19) . . ?
C24 N8 C21 132.2(2) . . ?
N5 N9 C50 116.63(18) . . ?
C53 N9 N5 110.91(18) . . ?
C53 N9 C50 132.45(19) . . ?
N6 N10 C51 116.17(19) . . ?
C58 N10 N6 110.99(19) . . ?
C58 N10 C51 132.7(2) . . ?
C2 C1 H1 119.3 . . ?
C10 C1 H1 119.3 . . ?
C10 C1 C2 121.5(2) . . ?
C1 C2 C7 118.6(2) . . ?
C3 C2 C1 122.7(2) . . ?
C3 C2 C7 118.6(2) . . ?
C2 C3 H3 119.5 . . ?
C4 C3 C2 121.0(2) . . ?
C4 C3 H3 119.5 . . ?
C3 C4 H4 119.7 . . ?
C3 C4 C5 120.7(2) . . ?
C5 C4 H4 119.7 . . ?
C4 C5 H5 119.9 . . ?
C4 C5 C6 120.2(2) . . ?
C6 C5 H5 119.9 . . ?
C5 C6 C7 119.8(2) . . ?
C5 C6 C11 121.8(2) . . ?
C7 C6 C11 118.4(2) . . ?
C6 C7 C2 119.6(2) . . ?
C6 C7 C8 120.40(19) . . ?
C8 C7 C2 120.0(2) . . ?
C7 C8 C13 120.1(2) . . ?
C9 C8 C7 119.65(19) . . ?
C9 C8 C13 120.2(2) . . ?
C8 C9 C10 119.0(2) . . ?
C16 C9 C8 119.1(2) . . ?
C16 C9 C10 121.9(2) . . ?
C1 C10 C9 121.1(2) . . ?
C1 C10 H10 119.4 . . ?
C9 C10 H10 119.4 . . ?
C6 C11 H11 119.3 . . ?
C12 C11 C6 121.4(2) . . ?
C12 C11 H11 119.3 . . ?
C11 C12 H12 119.0 . . ?
C11 C12 C13 122.0(2) . . ?
C13 C12 H12 119.0 . . ?
C8 C13 C12 117.7(2) . . ?
C14 C13 C8 119.0(2) . . ?
C14 C13 C12 123.31(19) . . ?
C13 C14 C17 120.0(2) . . ?
C15 C14 C13 118.9(2) . . ?
C15 C14 C17 121.0(2) . . ?
C14 C15 H15 119.0 . . ?
C16 C15 C14 122.0(2) . . ?
C16 C15 H15 119.0 . . ?
C9 C16 H16 119.7 . . ?
C15 C16 C9 120.6(2) . . ?
C15 C16 H16 119.7 . . ?
C14 C17 H17 116.6 . . ?
C18 C17 C14 126.8(2) . . ?
C18 C17 H17 116.6 . . ?
C17 C18 H18 118.2 . . ?
C17 C18 C19 123.6(2) . . ?
C19 C18 H18 118.2 . . ?
C20 C19 C18 122.3(2) . . ?
C23 C19 C18 118.7(2) . . ?
C23 C19 C20 119.04(19) . . ?
C19 C20 H20 121.0 . . ?
C21 C20 C19 118.0(2) . . ?
C21 C20 H20 121.0 . . ?
N1 C21 N8 110.50(18) . . ?
N1 C21 C20 123.1(2) . . ?
C20 C21 N8 126.3(2) . . ?
N1 C22 N7 110.29(17) . . ?
N1 C22 C23 122.86(19) . . ?
C23 C22 N7 126.8(2) . . ?
C19 C23 H23 120.9 . . ?
C22 C23 C19 118.2(2) . . ?
C22 C23 H23 120.9 . . ?
N8 C24 H24 126.6 . . ?
N8 C24 C25 106.7(2) . . ?
C25 C24 H24 126.6 . . ?
C24 C25 H25 126.9 . . ?
C24 C25 C26 106.1(2) . . ?
C26 C25 H25 126.9 . . ?
N3 C26 C25 111.0(2) . . ?
N3 C26 H26 124.5 . . ?
C25 C26 H26 124.5 . . ?
N2 C27 H27 124.6 . . ?
N2 C27 C28 110.90(19) . . ?
C28 C27 H27 124.6 . . ?
C27 C28 H28 126.9 . . ?
C29 C28 C27 106.29(19) . . ?
C29 C28 H28 126.9 . . ?
N7 C29 C28 106.44(19) . . ?
N7 C29 H29 126.8 . . ?
C28 C29 H29 126.8 . . ?
C31 C30 H30 119.5 . . ?
C39 C30 H30 119.5 . . ?
C39 C30 C31 121.0(2) . . ?
C32 C31 C30 122.0(2) . . ?
C32 C31 C36 119.0(2) . . ?
C36 C31 C30 119.0(2) . . ?
C31 C32 H32 119.5 . . ?
C33 C32 C31 120.9(3) . . ?
C33 C32 H32 119.5 . . ?
C32 C33 H33 119.7 . . ?
C32 C33 C34 120.7(3) . . ?
C34 C33 H33 119.7 . . ?
C33 C34 H34 119.6 . . ?
C33 C34 C35 120.7(3) . . ?
C35 C34 H34 119.6 . . ?
C34 C35 C36 119.0(2) . . ?
C34 C35 C40 122.5(2) . . ?
C36 C35 C40 118.5(2) . . ?
C31 C36 C37 120.3(2) . . ?
C35 C36 C31 119.7(2) . . ?
C35 C36 C37 120.0(2) . . ?
C38 C37 C36 118.8(2) . . ?
C38 C37 C42 120.5(2) . . ?
C42 C37 C36 120.7(2) . . ?
C37 C38 C39 119.8(2) . . ?
C45 C38 C37 118.5(2) . . ?
C45 C38 C39 121.7(2) . . ?
C30 C39 C38 121.2(2) . . ?
C30 C39 H39 119.4 . . ?
C38 C39 H39 119.4 . . ?
C35 C40 H40 119.1 . . ?
C41 C40 C35 121.7(2) . . ?
C41 C40 H40 119.1 . . ?
C40 C41 H41 119.3 . . ?
C40 C41 C42 121.4(2) . . ?
C42 C41 H41 119.3 . . ?
C37 C42 C41 117.6(2) . . ?
C43 C42 C37 119.0(2) . . ?
C43 C42 C41 123.4(2) . . ?
C42 C43 C46 121.2(2) . . ?
C44 C43 C42 118.9(2) . . ?
C44 C43 C46 119.9(2) . . ?
C43 C44 H44 119.1 . . ?
C45 C44 C43 121.8(2) . . ?
C45 C44 H44 119.1 . . ?
C38 C45 H45 119.3 . . ?
C44 C45 C38 121.3(2) . . ?
C44 C45 H45 119.3 . . ?
C43 C46 H46 117.6 . . ?
C47 C46 C43 124.8(2) . . ?
C47 C46 H46 117.6 . . ?
C46 C47 H47 117.3 . . ?
C46 C47 C48 125.5(2) . . ?
C48 C47 H47 117.3 . . ?
C49 C48 C47 122.4(2) . . ?
C49 C48 C52 119.4(2) . . ?
C52 C48 C47 118.2(2) . . ?
C48 C49 H49 121.0 . . ?
C50 C49 C48 117.9(2) . . ?
C50 C49 H49 121.0 . . ?
N4 C50 N9 110.37(18) . . ?
N4 C50 C49 122.9(2) . . ?
C49 C50 N9 126.8(2) . . ?
N4 C51 N10 110.66(18) . . ?
N4 C51 C52 122.5(2) . . ?
C52 C51 N10 126.8(2) . . ?
C48 C52 H52 121.1 . . ?
C51 C52 C48 117.8(2) . . ?
C51 C52 H52 121.1 . . ?
N9 C53 H53 126.4 . . ?
N9 C53 C54 107.1(2) . . ?
C54 C53 H53 126.4 . . ?
C53 C54 H54 127.2 . . ?
C53 C54 C55 105.7(2) . . ?
C55 C54 H54 127.2 . . ?
N5 C55 C54 111.1(2) . . ?
N5 C55 H55 124.4 . . ?
C54 C55 H55 124.4 . . ?
N6 C56 H56 124.5 . . ?
N6 C56 C57 111.0(2) . . ?
C57 C56 H56 124.5 . . ?
C56 C57 H57 126.9 . . ?
C58 C57 C56 106.2(2) . . ?
C58 C57 H57 126.9 . . ?
N10 C58 C57 106.6(2) . . ?
N10 C58 H58 126.7 . . ?
C57 C58 H58 126.7 . . ?
Cl1 C59 Cl2 115.9(3) . . ?
Cl1 C59 H59A 108.3 . . ?
Cl1 C59 H59B 108.3 . . ?
Cl2 C59 H59A 108.3 . . ?
Cl2 C59 H59B 108.3 . . ?
H59A C59 H59B 107.4 . . ?
Cl3 C60 Cl4 113.4(4) . . ?
Cl3 C60 H60A 108.9 . . ?
Cl3 C60 H60B 108.9 . . ?
Cl4 C60 H60A 108.9 . . ?
Cl4 C60 H60B 108.9 . . ?
H60A C60 H60B 107.7 . . ?
Cl3A C60A H60C 107.3 . . ?
Cl3A C60A H60D 107.3 . . ?
Cl4A C60A Cl3A 120.1(14) . . ?
Cl4A C60A H60C 107.3 . . ?
Cl4A C60A H60D 107.3 . . ?
H60C C60A H60D 106.9 . . ?
Cl5 C61 H61A 109.5 . . ?
Cl5 C61 H61B 109.5 . . ?
Cl6 C61 Cl5 110.7(3) . . ?
Cl6 C61 H61A 109.5 . . ?
Cl6 C61 H61B 109.5 . . ?
H61A C61 H61B 108.1 . . ?
Cl5A C61A H61C 109.3 . . ?
Cl5A C61A H61D 109.3 . . ?
Cl6A C61A Cl5A 111.4(7) . . ?
Cl6A C61A H61C 109.3 . . ?
Cl6A C61A H61D 109.3 . . ?
H61C C61A H61D 108.0 . . ?
O1 Cl7 O2 109.3(6) . . ?
O1 Cl7 O3 109.7(5) . . ?
O1 Cl7 O4 114.2(4) . . ?
O2A Cl7 O1A 118.4(12) . . ?
O2A Cl7 O3A 116.1(10) . . ?
O2A Cl7 O4 108.0(6) . . ?
O3 Cl7 O2 104.9(4) . . ?
O3A Cl7 O1A 101.5(5) . . ?
O4 Cl7 O1A 100.0(5) . . ?
O4 Cl7 O2 109.8(4) . . ?
O4 Cl7 O3 108.6(4) . . ?
O4 Cl7 O3A 111.7(7) . . ?
O5 Cl8 O6 111.0(3) . . ?
O5 Cl8 O7 109.2(3) . . ?
O5 Cl8 O8 108.6(3) . . ?
O6 Cl8 O7 108.0(3) . . ?
O6 Cl8 O8 108.2(3) . . ?
O7 Cl8 O8 111.9(3) . . ?
O5A Cl8A O6A 97(2) . . ?
O7A Cl8A O5A 105.4(18) . . ?
O7A Cl8A O6A 105.3(17) . . ?
O8A Cl8A O5A 118(2) . . ?
O8A Cl8A O6A 116.6(15) . . ?
O8A Cl8A O7A 112.8(18) . . ?

loop_
_geom_bond_atom_site_label_1
_geom_bond_atom_site_label_2
_geom_bond_distance
_geom_bond_site_symmetry_2
_geom_bond_publ_flag
Fe1 N1 1.8852(18) . ?
Fe1 N2 1.9740(19) . ?
Fe1 N3 1.975(2) . ?
Fe1 N4 1.8888(17) . ?
Fe1 N5 1.969(2) . ?
Fe1 N6 1.960(2) . ?
N1 C21 1.341(3) . ?
N1 C22 1.341(3) . ?
N2 N7 1.377(2) . ?
N2 C27 1.322(3) . ?
N3 N8 1.374(3) . ?
N3 C26 1.324(3) . ?
N4 C50 1.334(3) . ?
N4 C51 1.339(3) . ?
N5 N9 1.379(2) . ?
N5 C55 1.322(3) . ?
N6 N10 1.376(3) . ?
N6 C56 1.326(3) . ?
N7 C22 1.400(3) . ?
N7 C29 1.363(3) . ?
N8 C21 1.401(3) . ?
N8 C24 1.357(3) . ?
N9 C50 1.402(3) . ?
N9 C53 1.354(3) . ?
N10 C51 1.402(3) . ?
N10 C58 1.363(3) . ?
C1 H1 0.9500 . ?
C1 C2 1.427(4) . ?
C1 C10 1.350(4) . ?
C2 C3 1.398(3) . ?
C2 C7 1.427(3) . ?
C3 H3 0.9500 . ?
C3 C4 1.384(4) . ?
C4 H4 0.9500 . ?
C4 C5 1.386(3) . ?
C5 H5 0.9500 . ?
C5 C6 1.395(3) . ?
C6 C7 1.413(3) . ?
C6 C11 1.437(3) . ?
C7 C8 1.423(3) . ?
C8 C9 1.417(3) . ?
C8 C13 1.430(3) . ?
C9 C10 1.437(3) . ?
C9 C16 1.400(3) . ?
C10 H10 0.9500 . ?
C11 H11 0.9500 . ?
C11 C12 1.347(3) . ?
C12 H12 0.9500 . ?
C12 C13 1.436(3) . ?
C13 C14 1.420(3) . ?
C14 C15 1.400(3) . ?
C14 C17 1.461(3) . ?
C15 H15 0.9500 . ?
C15 C16 1.377(3) . ?
C16 H16 0.9500 . ?
C17 H17 0.9500 . ?
C17 C18 1.336(3) . ?
C18 H18 0.9500 . ?
C18 C19 1.457(3) . ?
C19 C20 1.407(3) . ?
C19 C23 1.406(3) . ?
C20 H20 0.9500 . ?
C20 C21 1.370(3) . ?
C22 C23 1.372(3) . ?
C23 H23 0.9500 . ?
C24 H24 0.9500 . ?
C24 C25 1.359(4) . ?
C25 H25 0.9500 . ?
C25 C26 1.401(4) . ?
C26 H26 0.9500 . ?
C27 H27 0.9500 . ?
C27 C28 1.403(3) . ?
C28 H28 0.9500 . ?
C28 C29 1.367(3) . ?
C29 H29 0.9500 . ?
C30 H30 0.9500 . ?
C30 C31 1.434(4) . ?
C30 C39 1.348(4) . ?
C31 C32 1.397(4) . ?
C31 C36 1.419(3) . ?
C32 H32 0.9500 . ?
C32 C33 1.375(4) . ?
C33 H33 0.9500 . ?
C33 C34 1.382(4) . ?
C34 H34 0.9500 . ?
C34 C35 1.397(4) . ?
C35 C36 1.418(3) . ?
C35 C40 1.431(3) . ?
C36 C37 1.427(3) . ?
C37 C38 1.419(3) . ?
C37 C42 1.426(3) . ?
C38 C39 1.431(3) . ?
C38 C45 1.394(3) . ?
C39 H39 0.9500 . ?
C40 H40 0.9500 . ?
C40 C41 1.360(3) . ?
C41 H41 0.9500 . ?
C41 C42 1.442(3) . ?
C42 C43 1.419(3) . ?
C43 C44 1.401(3) . ?
C43 C46 1.465(3) . ?
C44 H44 0.9500 . ?
C44 C45 1.371(3) . ?
C45 H45 0.9500 . ?
C46 H46 0.9500 . ?
C46 C47 1.339(3) . ?
C47 H47 0.9500 . ?
C47 C48 1.460(3) . ?
C48 C49 1.401(3) . ?
C48 C52 1.407(3) . ?
C49 H49 0.9500 . ?
C49 C50 1.374(3) . ?
C51 C52 1.378(3) . ?
C52 H52 0.9500 . ?
C53 H53 0.9500 . ?
C53 C54 1.367(3) . ?
C54 H54 0.9500 . ?
C54 C55 1.404(4) . ?
C55 H55 0.9500 . ?
C56 H56 0.9500 . ?
C56 C57 1.400(4) . ?
C57 H57 0.9500 . ?
C57 C58 1.365(3) . ?
C58 H58 0.9500 . ?
Cl1 C59 1.607(5) . ?
Cl2 C59 1.730(4) . ?
C59 H59A 0.9900 . ?
C59 H59B 0.9900 . ?
Cl3 C60 1.675(6) . ?
Cl4 C60 1.752(6) . ?
C60 H60A 0.9900 . ?
C60 H60B 0.9900 . ?
Cl3A C60A 1.772(17) . ?
Cl4A C60A 1.702(17) . ?
C60A H60C 0.9900 . ?
C60A H60D 0.9900 . ?
Cl5 C61 1.747(6) . ?
Cl6 C61 1.734(5) . ?
C61 H61A 0.9900 . ?
C61 H61B 0.9900 . ?
Cl5A C61A 1.723(13) . ?
Cl6A C61A 1.712(14) . ?
C61A H61C 0.9900 . ?
C61A H61D 0.9900 . ?
Cl7 O1 1.347(7) . ?
Cl7 O1A 1.514(10) . ?
Cl7 O2 1.466(7) . ?
Cl7 O2A 1.295(13) . ?
Cl7 O3 1.427(5) . ?
Cl7 O3A 1.430(10) . ?
Cl7 O4 1.416(2) . ?
Cl8 O5 1.433(6) . ?
Cl8 O6 1.433(5) . ?
Cl8 O7 1.436(5) . ?
Cl8 O8 1.452(4) . ?
Cl8A O5A 1.52(3) . ?
Cl8A O6A 1.53(3) . ?
Cl8A O7A 1.43(3) . ?
Cl8A O8A 1.35(3) . ?

loop_
_geom_hbond_atom_site_label_D
_geom_hbond_atom_site_label_H
_geom_hbond_atom_site_label_A
_geom_hbond_distance_DH
_geom_hbond_distance_HA
_geom_hbond_distance_DA
_geom_hbond_angle_DHA
_geom_hbond_site_symmetry_A
_geom_hbond_publ_flag
C3 H3 O3A 0.95 2.75 3.390(11) 125.7 1_465 yes
C4 H4 O3A 0.95 2.89 3.582(11) 130.2 2_567 yes
C5 H5 O1 0.95 2.72 3.408(9) 129.4 2_567 yes
C11 H11 O5 0.95 2.77 3.367(7) 121.7 1_455 yes
C12 H12 O7 0.95 2.61 3.484(6) 152.4 1_455 yes
C12 H12 O7A 0.95 2.70 3.54(3) 147.9 1_455 yes
C15 H15 Cl2 0.95 2.84 3.461(3) 124.1 1_565 yes
C17 H17 O7A 0.95 2.69 3.52(3) 146.8 1_455 yes
C20 H20 O7 0.95 2.38 3.302(5) 163.7 1_455 yes
C20 H20 O7A 0.95 2.30 3.20(3) 156.2 1_455 yes
C23 H23 O2 0.95 2.42 3.272(8) 148.9 1_565 yes
C23 H23 O2A 0.95 2.31 3.222(14) 160.0 1_565 yes
C24 H24 O7 0.95 2.60 3.455(6) 150.5 1_455 yes
C24 H24 O7A 0.95 2.75 3.55(3) 142.9 1_455 yes
C26 H26 Cl2 0.95 2.69 3.404(4) 132.4 . yes
C27 H27 O5 0.95 2.83 3.585(6) 137.5 . yes
C27 H27 O8A 0.95 2.60 3.53(2) 165.6 . yes
C29 H29 O3 0.95 2.55 3.473(8) 165.1 1_565 yes
C39 H39 O2 0.95 2.68 3.501(8) 144.5 2_656 yes
C39 H39 O2A 0.95 2.65 3.544(15) 156.3 2_656 yes
C45 H45 N7 0.95 2.76 3.472(3) 132.5 2_666 yes
C49 H49 O4 0.95 2.40 3.325(3) 165.0 . yes
C52 H52 O8 0.95 2.48 3.415(6) 166.7 2_666 yes
C52 H52 O8A 0.95 2.62 3.52(3) 156.6 2_666 yes
C53 H53 O4 0.95 2.54 3.409(3) 152.4 . yes
C54 H54 O1 0.95 2.68 3.265(9) 120.4 2_667 yes
C54 H54 O1A 0.95 2.75 3.493(12) 135.8 2_667 yes
C55 H55 O3A 0.95 2.71 3.521(19) 144.3 2_667 yes
C58 H58 O6 0.95 2.42 3.328(6) 160.7 2_666 yes
C58 H58 O6A 0.95 2.17 3.11(3) 169.3 2_666 yes
C59 H59A O2 0.99 2.41 3.173(8) 133.4 . yes
C60 H60B O4 0.99 2.27 3.143(6) 146.4 . yes
C60A H60D O4 0.99 2.48 3.28(3) 137.2 . yes
C61 H61A O7 0.99 2.40 3.245(8) 142.5 2_766 yes
C61A H61C O7A 0.99 2.55 3.37(4) 140.5 2_766 yes

loop_
_geom_torsion_atom_site_label_1
_geom_torsion_atom_site_label_2
_geom_torsion_atom_site_label_3
_geom_torsion_atom_site_label_4
_geom_torsion
_geom_torsion_site_symmetry_1
_geom_torsion_site_symmetry_2
_geom_torsion_site_symmetry_3
_geom_torsion_site_symmetry_4
_geom_torsion_publ_flag
Fe1 N1 C21 N8 7.1(3) . . . . ?
Fe1 N1 C21 C20 -171.39(19) . . . . ?
Fe1 N1 C22 N7 -8.4(2) . . . . ?
Fe1 N1 C22 C23 170.22(17) . . . . ?
Fe1 N2 N7 C22 -2.7(2) . . . . ?
Fe1 N2 N7 C29 175.56(14) . . . . ?
Fe1 N2 C27 C28 -173.74(19) . . . . ?
Fe1 N3 N8 C21 -3.3(3) . . . . ?
Fe1 N3 N8 C24 178.85(18) . . . . ?
Fe1 N3 C26 C25 -178.5(3) . . . . ?
Fe1 N4 C50 N9 -0.4(2) . . . . ?
Fe1 N4 C50 C49 179.36(17) . . . . ?
Fe1 N4 C51 N10 -0.1(2) . . . . ?
Fe1 N4 C51 C52 -179.16(17) . . . . ?
Fe1 N5 N9 C50 -3.6(2) . . . . ?
Fe1 N5 N9 C53 176.48(16) . . . . ?
Fe1 N5 C55 C54 -174.6(2) . . . . ?
Fe1 N6 N10 C51 -0.2(2) . . . . ?
Fe1 N6 N10 C58 175.82(15) . . . . ?
Fe1 N6 C56 C57 -173.5(2) . . . . ?
N1 C22 C23 C19 1.1(3) . . . . ?
N2 Fe1 N1 C21 174.99(19) . . . . ?
N2 Fe1 N1 C22 5.70(17) . . . . ?
N2 Fe1 N4 C50 87.35(17) . . . . ?
N2 Fe1 N4 C51 -92.33(17) . . . . ?
N2 N7 C22 N1 6.9(3) . . . . ?
N2 N7 C22 C23 -171.7(2) . . . . ?
N2 N7 C29 C28 0.5(2) . . . . ?
N2 C27 C28 C29 0.6(3) . . . . ?
N3 Fe1 N1 C21 -7.18(18) . . . . ?
N3 Fe1 N1 C22 -176.47(19) . . . . ?
N3 Fe1 N4 C50 -92.09(18) . . . . ?
N3 Fe1 N4 C51 88.23(18) . . . . ?
N3 N8 C21 N1 -2.0(3) . . . . ?
N3 N8 C21 C20 176.4(2) . . . . ?
N3 N8 C24 C25 0.3(3) . . . . ?
N4 C51 C52 C48 -0.5(3) . . . . ?
N5 Fe1 N1 C21 -97.47(18) . . . . ?
N5 Fe1 N1 C22 93.24(18) . . . . ?
N5 Fe1 N4 C50 -1.17(16) . . . . ?
N5 Fe1 N4 C51 179.15(18) . . . . ?
N5 N9 C50 N4 2.6(3) . . . . ?
N5 N9 C50 C49 -177.1(2) . . . . ?
N5 N9 C53 C54 0.0(3) . . . . ?
N6 Fe1 N1 C21 82.06(18) . . . . ?
N6 Fe1 N1 C22 -87.23(17) . . . . ?
N6 Fe1 N4 C50 179.65(18) . . . . ?
N6 Fe1 N4 C51 -0.03(16) . . . . ?
N6 N10 C51 N4 0.1(3) . . . . ?
N6 N10 C51 C52 179.2(2) . . . . ?
N6 N10 C58 C57 -0.3(3) . . . . ?
N6 C56 C57 C58 -0.6(3) . . . . ?
N7 N2 C27 C28 -0.3(2) . . . . ?
N7 C22 C23 C19 179.5(2) . . . . ?
N8 N3 C26 C25 -0.7(4) . . . . ?
N8 C24 C25 C26 -0.7(4) . . . . ?
N9 N5 C55 C54 0.4(3) . . . . ?
N9 C53 C54 C55 0.3(3) . . . . ?
N10 N6 C56 C57 0.5(3) . . . . ?
N10 C51 C52 C48 -179.4(2) . . . . ?
C1 C2 C3 C4 -177.5(2) . . . . ?
C1 C2 C7 C6 179.6(2) . . . . ?
C1 C2 C7 C8 -0.8(3) . . . . ?
C2 C1 C10 C9 1.0(4) . . . . ?
C2 C3 C4 C5 -1.7(4) . . . . ?
C2 C7 C8 C9 2.5(3) . . . . ?
C2 C7 C8 C13 -177.2(2) . . . . ?
C3 C2 C7 C6 0.2(3) . . . . ?
C3 C2 C7 C8 179.8(2) . . . . ?
C3 C4 C5 C6 -0.7(4) . . . . ?
C4 C5 C6 C7 2.8(3) . . . . ?
C4 C5 C6 C11 -176.4(2) . . . . ?
C5 C6 C7 C2 -2.5(3) . . . . ?
C5 C6 C7 C8 177.9(2) . . . . ?
C5 C6 C11 C12 -179.9(2) . . . . ?
C6 C7 C8 C9 -178.0(2) . . . . ?
C6 C7 C8 C13 2.4(3) . . . . ?
C6 C11 C12 C13 1.5(4) . . . . ?
C7 C2 C3 C4 1.9(4) . . . . ?
C7 C6 C11 C12 1.0(3) . . . . ?
C7 C8 C9 C10 -2.4(3) . . . . ?
C7 C8 C9 C16 178.4(2) . . . . ?
C7 C8 C13 C12 0.1(3) . . . . ?
C7 C8 C13 C14 -179.2(2) . . . . ?
C8 C9 C10 C1 0.7(4) . . . . ?
C8 C9 C16 C15 1.2(4) . . . . ?
C8 C13 C14 C15 0.5(3) . . . . ?
C8 C13 C14 C17 179.0(2) . . . . ?
C9 C8 C13 C12 -179.6(2) . . . . ?
C9 C8 C13 C14 1.1(3) . . . . ?
C10 C1 C2 C3 178.4(2) . . . . ?
C10 C1 C2 C7 -1.0(4) . . . . ?
C10 C9 C16 C15 -178.0(2) . . . . ?
C11 C6 C7 C2 176.6(2) . . . . ?
C11 C6 C7 C8 -2.9(3) . . . . ?
C11 C12 C13 C8 -2.0(3) . . . . ?
C11 C12 C13 C14 177.2(2) . . . . ?
C12 C13 C14 C15 -178.8(2) . . . . ?
C12 C13 C14 C17 -0.3(3) . . . . ?
C13 C8 C9 C10 177.2(2) . . . . ?
C13 C8 C9 C16 -2.0(3) . . . . ?
C13 C14 C15 C16 -1.3(4) . . . . ?
C13 C14 C17 C18 -177.2(2) . . . . ?
C14 C15 C16 C9 0.4(4) . . . . ?
C14 C17 C18 C19 175.5(2) . . . . ?
C15 C14 C17 C18 1.3(4) . . . . ?
C16 C9 C10 C1 179.9(3) . . . . ?
C17 C14 C15 C16 -179.8(2) . . . . ?
C17 C18 C19 C20 10.2(4) . . . . ?
C17 C18 C19 C23 -168.9(2) . . . . ?
C18 C19 C20 C21 -178.4(2) . . . . ?
C18 C19 C23 C22 177.4(2) . . . . ?
C19 C20 C21 N1 1.2(4) . . . . ?
C19 C20 C21 N8 -177.1(2) . . . . ?
C20 C19 C23 C22 -1.8(3) . . . . ?
C21 N1 C22 N7 -177.85(19) . . . . ?
C21 N1 C22 C23 0.8(3) . . . . ?
C21 N8 C24 C25 -177.1(3) . . . . ?
C22 N1 C21 N8 176.53(19) . . . . ?
C22 N1 C21 C20 -1.9(3) . . . . ?
C22 N7 C29 C28 178.4(2) . . . . ?
C23 C19 C20 C21 0.7(3) . . . . ?
C24 N8 C21 N1 175.2(3) . . . . ?
C24 N8 C21 C20 -6.3(4) . . . . ?
C24 C25 C26 N3 0.9(4) . . . . ?
C26 N3 N8 C21 178.1(2) . . . . ?
C26 N3 N8 C24 0.3(3) . . . . ?
C27 N2 N7 C22 -178.44(18) . . . . ?
C27 N2 N7 C29 -0.1(2) . . . . ?
C27 C28 C29 N7 -0.6(2) . . . . ?
C29 N7 C22 N1 -171.0(2) . . . . ?
C29 N7 C22 C23 10.4(4) . . . . ?
C30 C31 C32 C33 -179.0(3) . . . . ?
C30 C31 C36 C35 179.2(2) . . . . ?
C30 C31 C36 C37 -0.1(4) . . . . ?
C31 C30 C39 C38 -0.3(4) . . . . ?
C31 C32 C33 C34 -0.7(5) . . . . ?
C31 C36 C37 C38 -0.3(3) . . . . ?
C31 C36 C37 C42 179.6(2) . . . . ?
C32 C31 C36 C35 -0.2(4) . . . . ?
C32 C31 C36 C37 -179.6(2) . . . . ?
C32 C33 C34 C35 0.7(5) . . . . ?
C33 C34 C35 C36 -0.4(4) . . . . ?
C33 C34 C35 C40 178.3(3) . . . . ?
C34 C35 C36 C31 0.2(4) . . . . ?
C34 C35 C36 C37 179.6(2) . . . . ?
C34 C35 C40 C41 179.8(2) . . . . ?
C35 C36 C37 C38 -179.6(2) . . . . ?
C35 C36 C37 C42 0.3(3) . . . . ?
C35 C40 C41 C42 1.1(4) . . . . ?
C36 C31 C32 C33 0.4(4) . . . . ?
C36 C35 C40 C41 -1.5(4) . . . . ?
C36 C37 C38 C39 0.4(3) . . . . ?
C36 C37 C38 C45 179.1(2) . . . . ?
C36 C37 C42 C41 -0.7(3) . . . . ?
C36 C37 C42 C43 178.2(2) . . . . ?
C37 C38 C39 C30 -0.1(4) . . . . ?
C37 C38 C45 C44 2.5(4) . . . . ?
C37 C42 C43 C44 3.0(3) . . . . ?
C37 C42 C43 C46 -175.9(2) . . . . ?
C38 C37 C42 C41 179.2(2) . . . . ?
C38 C37 C42 C43 -1.9(3) . . . . ?
C39 C30 C31 C32 179.9(3) . . . . ?
C39 C30 C31 C36 0.4(4) . . . . ?
C39 C38 C45 C44 -178.9(2) . . . . ?
C40 C35 C36 C31 -178.5(2) . . . . ?
C40 C35 C36 C37 0.8(3) . . . . ?
C40 C41 C42 C37 0.0(3) . . . . ?
C40 C41 C42 C43 -178.8(2) . . . . ?
C41 C42 C43 C44 -178.1(2) . . . . ?
C41 C42 C43 C46 2.9(4) . . . . ?
C42 C37 C38 C39 -179.5(2) . . . . ?
C42 C37 C38 C45 -0.8(3) . . . . ?
C42 C43 C44 C45 -1.5(4) . . . . ?
C42 C43 C46 C47 161.5(2) . . . . ?
C43 C44 C45 C38 -1.3(4) . . . . ?
C43 C46 C47 C48 -179.3(2) . . . . ?
C44 C43 C46 C47 -17.5(4) . . . . ?
C45 C38 C39 C30 -178.7(3) . . . . ?
C46 C43 C44 C45 177.5(2) . . . . ?
C46 C47 C48 C49 1.4(4) . . . . ?
C46 C47 C48 C52 -178.6(2) . . . . ?
C47 C48 C49 C50 -179.4(2) . . . . ?
C47 C48 C52 C51 179.6(2) . . . . ?
C48 C49 C50 N4 0.1(3) . . . . ?
C48 C49 C50 N9 179.8(2) . . . . ?
C49 C48 C52 C51 -0.4(3) . . . . ?
C50 N4 C51 N10 -179.74(18) . . . . ?
C50 N4 C51 C52 1.2(3) . . . . ?
C50 N9 C53 C54 -180.0(2) . . . . ?
C51 N4 C50 N9 179.26(18) . . . . ?
C51 N4 C50 C49 -1.0(3) . . . . ?
C51 N10 C58 C57 174.8(2) . . . . ?
C52 C48 C49 C50 0.6(3) . . . . ?
C53 N9 C50 N4 -177.4(2) . . . . ?
C53 N9 C50 C49 2.8(4) . . . . ?
C53 C54 C55 N5 -0.4(3) . . . . ?
C55 N5 N9 C50 179.73(19) . . . . ?
C55 N5 N9 C53 -0.2(3) . . . . ?
C56 N6 N10 C51 -176.10(19) . . . . ?
C56 N6 N10 C58 -0.1(3) . . . . ?
C56 C57 C58 N10 0.5(3) . . . . ?
C58 N10 C51 N4 -174.8(2) . . . . ?
C58 N10 C51 C52 4.3(4) . . . . ?
